data_2209305
loop_
_publ_author_name
'Bai, Guo-Yi'
'Zhang, Chen-Fang'
'Zhang, Yue-Cheng'
'Zeng, Tao'
'Li, Jiang-Sheng'

_publ_section_title
;
 (<i>S</i>,<i>S</i>)-2,2'-(1,2-Ethanediyldiimino)dibutan-1-ol
;
_journal_coeditor_code SJ2043
_journal_issue 6
_journal_name_full 'Acta Crystallographica Section E'
_journal_page_first o2173
_journal_page_last o2174
_journal_paper_doi 10.1107/S1600536806015352
_journal_volume 62
_journal_year 2006
_chemical_formula_iupac 'C10 H24 N2 O2'
_chemical_formula_moiety 'C10 H24 N2 O2'
_chemical_formula_sum 'C10 H24 N2 O2'
_chemical_formula_weight 204.31
_chemical_name_systematic
;
(S,S)-2,2'-(1,2-Ethanediyldiimino)dibutan-1-ol
;
_space_group_IT_number 4
_symmetry_cell_setting monoclinic
_symmetry_space_group_name_Hall 'P 2yb'
_symmetry_space_group_name_H-M 'P 1 21 1'
_atom_sites_solution_hydrogens geom
_atom_sites_solution_primary direct
_atom_sites_solution_secondary difmap
_cell_angle_alpha 90.00
_cell_angle_beta 95.631(8)
_cell_angle_gamma 90.00
_cell_formula_units_Z 2
_cell_length_a 7.157(3)
_cell_length_b 8.440(4)
_cell_length_c 10.193(5)
_cell_measurement_reflns_used 1264
_cell_measurement_temperature 294(2)
_cell_measurement_theta_max 25.27
_cell_measurement_theta_min 2.86
_cell_volume 612.7(5)
_computing_cell_refinement 'SAINT (Bruker, 1997)'
_computing_data_collection 'SMART (Bruker, 1997)'
_computing_data_reduction SAINT
_computing_molecular_graphics 'SHELXTL (Bruker, 1997)'
_computing_publication_material SHELXTL
_computing_structure_refinement 'SHELXL97 (Sheldrick, 1997)'
_computing_structure_solution 'SHELXS97 (Sheldrick, 1997)'
_diffrn_ambient_temperature 294(2)
_diffrn_measured_fraction_theta_full 0.987
_diffrn_measured_fraction_theta_max 0.987
_diffrn_measurement_device_type 'Bruker SMART-1000 CCD area-detector'
_diffrn_measurement_method '\f and \w'
_diffrn_radiation_monochromator graphite
_diffrn_radiation_source 'fine-focus sealed tube'
_diffrn_radiation_type MoK\a
_diffrn_radiation_wavelength 0.71073
_diffrn_reflns_av_R_equivalents 0.0260
_diffrn_reflns_av_sigmaI/netI 0.0414
_diffrn_reflns_limit_h_max 8
_diffrn_reflns_limit_h_min -8
_diffrn_reflns_limit_k_max 6
_diffrn_reflns_limit_k_min -10
_diffrn_reflns_limit_l_max 12
_diffrn_reflns_limit_l_min -12
_diffrn_reflns_number 3317
_diffrn_reflns_theta_full 26.33
_diffrn_reflns_theta_max 26.33
_diffrn_reflns_theta_min 2.01
_diffrn_standards_number 0
_exptl_absorpt_coefficient_mu 0.076
_exptl_absorpt_correction_T_max 0.9924
_exptl_absorpt_correction_T_min 0.9834
_exptl_absorpt_correction_type multi-scan
_exptl_absorpt_process_details '(SADABS; Sheldrick, 1996)'
_exptl_crystal_colour colourless
_exptl_crystal_density_diffrn 1.107
_exptl_crystal_density_method 'not measured'
_exptl_crystal_description block
_exptl_crystal_F_000 228
_exptl_crystal_size_max 0.22
_exptl_crystal_size_mid 0.20
_exptl_crystal_size_min 0.10
_refine_diff_density_max 0.495
_refine_diff_density_min -0.417
_refine_ls_abs_structure_details 'Friedel pairs merged'
_refine_ls_extinction_method none
_refine_ls_goodness_of_fit_ref 1.068
_refine_ls_hydrogen_treatment mixed
_refine_ls_matrix_type full
_refine_ls_number_parameters 141
_refine_ls_number_reflns 1318
_refine_ls_number_restraints 1
_refine_ls_restrained_S_all 1.067
_refine_ls_R_factor_all 0.0606
_refine_ls_R_factor_gt 0.0406
_refine_ls_shift/su_max 0.001
_refine_ls_shift/su_mean 0.000
_refine_ls_structure_factor_coef Fsqd
_refine_ls_weighting_details 'calc w=1/[\s^2^(Fo^2^)+(0.0537P)^2^+0.0476P] where P=(Fo^2^+2Fc^2^)/3'
_refine_ls_weighting_scheme calc
_refine_ls_wR_factor_gt 0.0914
_refine_ls_wR_factor_ref 0.1022
_reflns_number_gt 1049
_reflns_number_total 1318
_reflns_threshold_expression I>2\s(I)
_cod_data_source_file sj2043.cif
_cod_data_source_block I
_cod_depositor_comments
;
The following automatic conversions were performed:
'_symmetry_cell_setting' value 'Monoclinic' changed to 'monoclinic'
according to '/home/saulius/struct/CIF-dictionaries/cif_core.dic'
dictionary named 'cif_core.dic' version 2.4.1 from 2010-06-29.

Automatic conversion script
Id: cif_fix_enum 1527 2010-12-29 10:47:43Z saulius 

The following automatic conversions were performed:

'_symmetry_cell_setting' value 'Monoclinic' changed to 'monoclinic'
according to /home/saulius/struct/CIF-dictionaries/cif_core.dic
dictionary named 'cif_core.dic' version 2.4.1 from 2010-06-29.

Automatic conversion script
Id: cif_fix_values 1715 2011-07-08 13:25:40Z adriana 
;
_cod_original_sg_symbol_H-M 'P 21'
_cod_database_code 2209305
_cod_database_fobs_code 2209305

loop_
_symmetry_equiv_pos_as_xyz
'x, y, z'
'-x, y+1/2, -z'

loop_
_atom_site_type_symbol
_atom_site_label
_atom_site_fract_x
_atom_site_fract_y
_atom_site_fract_z
_atom_site_U_iso_or_equiv
_atom_site_adp_type
_atom_site_calc_flag
_atom_site_refinement_flags
_atom_site_occupancy
O O1 0.8028(3) 0.2364(3) 0.3341(2) 0.0496(6) Uani d . 1
H H1 0.855(5) 0.333(6) 0.361(3) 0.074 Uiso d . 1
O O2 -0.3356(3) -0.0029(3) 0.60362(19) 0.0421(5) Uani d . 1
H H2B -0.376(4) -0.111(5) 0.600(3) 0.063 Uiso d . 1
N N1 0.4292(3) 0.1791(3) 0.3932(2) 0.0303(5) Uani d . 1
H H1C 0.519(4) 0.155(4) 0.451(2) 0.036 Uiso d . 1
N N2 0.0506(3) 0.0460(3) 0.5967(2) 0.0316(5) Uani d . 1
H H2A -0.036(4) 0.036(4) 0.527(3) 0.038 Uiso d . 1
C C1 0.6465(3) 0.2648(3) 0.2403(3) 0.0373(7) Uani d . 1
H H1A 0.6838 0.2511 0.1520 0.045 Uiso calc R 1
H H1B 0.6038 0.3731 0.2486 0.045 Uiso calc R 1
C C2 0.4875(3) 0.1515(3) 0.2613(2) 0.0319(6) Uani d . 1
H H2 0.3812 0.1810 0.1981 0.038 Uiso calc R 1
C C3 0.5370(4) -0.0212(4) 0.2317(3) 0.0422(7) Uani d . 1
H H3A 0.6602 -0.0452 0.2756 0.051 Uiso calc R 1
H H3B 0.4471 -0.0907 0.2679 0.051 Uiso calc R 1
C C4 0.5373(6) -0.0550(5) 0.0864(3) 0.0697(11) Uani d . 1
H H4A 0.4197 -0.0226 0.0410 0.105 Uiso calc R 1
H H4B 0.5548 -0.1665 0.0735 0.105 Uiso calc R 1
H H4C 0.6377 0.0024 0.0523 0.105 Uiso calc R 1
C C5 0.2657(3) 0.0865(3) 0.4261(3) 0.0356(6) Uani d . 1
H H5A 0.3001 -0.0243 0.4365 0.043 Uiso calc R 1
H H5B 0.1655 0.0948 0.3552 0.043 Uiso calc R 1
C C6 0.1989(4) 0.1480(3) 0.5521(3) 0.0348(6) Uani d . 1
H H6A 0.3038 0.1523 0.6199 0.042 Uiso calc R 1
H H6B 0.1508 0.2548 0.5381 0.042 Uiso calc R 1
C C7 -0.2165(4) 0.0134(4) 0.7218(2) 0.0394(7) Uani d . 1
H H7A -0.1730 -0.0904 0.7520 0.047 Uiso calc R 1
H H7B -0.2866 0.0593 0.7891 0.047 Uiso calc R 1
C C8 -0.0488(4) 0.1174(3) 0.7026(2) 0.0342(6) Uani d . 1
H H8 -0.0935 0.2230 0.6746 0.041 Uiso calc R 1
C C9 0.0776(4) 0.1323(4) 0.8306(3) 0.0482(8) Uani d . 1
H H9A 0.1017 0.0271 0.8667 0.058 Uiso calc R 1
H H9B 0.1970 0.1764 0.8112 0.058 Uiso calc R 1
C C10 -0.0003(5) 0.2337(6) 0.9340(3) 0.0861(15) Uani d . 1
H H10A -0.0405 0.3336 0.8960 0.129 Uiso calc R 1
H H10B 0.0951 0.2513 1.0055 0.129 Uiso calc R 1
H H10C -0.1054 0.1809 0.9665 0.129 Uiso calc R 1

loop_
_atom_site_aniso_label
_atom_site_aniso_U_11
_atom_site_aniso_U_22
_atom_site_aniso_U_33
_atom_site_aniso_U_12
_atom_site_aniso_U_13
_atom_site_aniso_U_23
O1 0.0365(11) 0.0385(12) 0.0726(14) -0.0050(10) -0.0011(10) 0.0063(11)
O2 0.0349(10) 0.0395(12) 0.0505(11) -0.0049(9) -0.0031(8) 0.0096(10)
N1 0.0256(10) 0.0333(13) 0.0319(11) -0.0017(10) 0.0018(9) 0.0011(10)
N2 0.0311(11) 0.0287(12) 0.0356(12) -0.0048(10) 0.0056(9) -0.0016(10)
C1 0.0387(15) 0.0332(16) 0.0416(15) 0.0007(13) 0.0120(12) 0.0038(12)
C2 0.0333(13) 0.0322(15) 0.0305(13) 0.0050(12) 0.0040(11) 0.0025(11)
C3 0.0461(15) 0.0341(16) 0.0472(16) 0.0037(14) 0.0087(13) -0.0033(14)
C4 0.095(3) 0.058(2) 0.056(2) 0.019(2) 0.0038(19) -0.0184(17)
C5 0.0331(13) 0.0349(15) 0.0393(14) -0.0063(13) 0.0062(11) -0.0039(12)
C6 0.0341(13) 0.0305(14) 0.0407(14) -0.0052(12) 0.0081(12) 0.0011(12)
C7 0.0369(14) 0.0418(17) 0.0403(14) -0.0066(13) 0.0080(11) 0.0022(13)
C8 0.0347(14) 0.0293(15) 0.0395(14) -0.0025(12) 0.0091(12) 0.0013(12)
C9 0.0426(16) 0.058(2) 0.0442(16) -0.0096(16) 0.0061(13) -0.0104(15)
C10 0.075(2) 0.116(4) 0.070(2) -0.012(3) 0.019(2) -0.045(3)

loop_
_atom_type_symbol
_atom_type_description
_atom_type_scat_dispersion_real
_atom_type_scat_dispersion_imag
_atom_type_scat_source
C C 0.0033 0.0000 'International Tables Vol C Tables 4.2.6.8 and 6.1.1.4'
H H 0.0000 0.0000 'International Tables Vol C Tables 4.2.6.8 and 6.1.1.4'
N N 0.0061 0.0000 'International Tables Vol C Tables 4.2.6.8 and 6.1.1.4'
O O 0.0106 0.0000 'International Tables Vol C Tables 4.2.6.8 and 6.1.1.4'

loop_
_geom_angle_atom_site_label_1
_geom_angle_atom_site_label_2
_geom_angle_atom_site_label_3
_geom_angle
_geom_angle_publ_flag
C1 O1 H1 109(2) yes
C7 O2 H2B 106.2(19) ?
C2 N1 C5 115.4(2) yes
C2 N1 H1C 109.3(17) ?
C5 N1 H1C 106.3(19) ?
C6 N2 C8 113.6(2) ?
C6 N2 H2A 105.9(17) ?
C8 N2 H2A 105.8(16) ?
O1 C1 C2 110.6(2) ?
O1 C1 H1A 109.5 yes
C2 C1 H1A 109.5 ?
O1 C1 H1B 109.5 ?
C2 C1 H1B 109.5 ?
H1A C1 H1B 108.1 ?
N1 C2 C1 108.3(2) yes
N1 C2 C3 115.1(2) ?
C1 C2 C3 112.3(2) ?
N1 C2 H2 106.9 ?
C1 C2 H2 106.9 ?
C3 C2 H2 106.9 ?
C4 C3 C2 113.3(3) ?
C4 C3 H3A 108.9 ?
C2 C3 H3A 108.9 ?
C4 C3 H3B 108.9 ?
C2 C3 H3B 108.9 ?
H3A C3 H3B 107.7 ?
C3 C4 H4A 109.5 ?
C3 C4 H4B 109.5 ?
H4A C4 H4B 109.5 ?
C3 C4 H4C 109.5 ?
H4A C4 H4C 109.5 ?
H4B C4 H4C 109.5 ?
N1 C5 C6 109.7(2) yes
N1 C5 H5A 109.7 ?
C6 C5 H5A 109.7 ?
N1 C5 H5B 109.7 ?
C6 C5 H5B 109.7 ?
H5A C5 H5B 108.2 ?
N2 C6 C5 111.1(2) ?
N2 C6 H6A 109.4 ?
C5 C6 H6A 109.4 ?
N2 C6 H6B 109.4 ?
C5 C6 H6B 109.4 ?
H6A C6 H6B 108.0 ?
O2 C7 C8 111.5(2) ?
O2 C7 H7A 109.3 ?
C8 C7 H7A 109.3 ?
O2 C7 H7B 109.3 ?
C8 C7 H7B 109.3 ?
H7A C7 H7B 108.0 ?
N2 C8 C7 107.6(2) ?
N2 C8 C9 111.8(2) ?
C7 C8 C9 110.5(2) ?
N2 C8 H8 109.0 ?
C7 C8 H8 109.0 ?
C9 C8 H8 109.0 ?
C10 C9 C8 114.7(3) ?
C10 C9 H9A 108.6 ?
C8 C9 H9A 108.6 ?
C10 C9 H9B 108.6 ?
C8 C9 H9B 108.6 ?
H9A C9 H9B 107.6 ?
C9 C10 H10A 109.5 ?
C9 C10 H10B 109.5 ?
H10A C10 H10B 109.5 ?
C9 C10 H10C 109.5 ?
H10A C10 H10C 109.5 ?
H10B C10 H10C 109.5 ?

loop_
_geom_bond_atom_site_label_1
_geom_bond_atom_site_label_2
_geom_bond_distance
_geom_bond_publ_flag
O1 C1 1.419(3) yes
O1 H1 0.93(5) yes
O2 C7 1.412(3) ?
O2 H2B 0.96(4) ?
N1 C2 1.464(3) ?
N1 C5 1.473(3) ?
N1 H1C 0.85(3) yes
N2 C6 1.473(3) ?
N2 C8 1.478(3) ?
N2 H2A 0.90(3) yes
C1 C2 1.518(4) ?
C1 H1A 0.9700 ?
C1 H1B 0.9700 ?
C2 C3 1.536(4) ?
C2 H2 0.9800 ?
C3 C4 1.508(4) ?
C3 H3A 0.9700 ?
C3 H3B 0.9700 ?
C4 H4A 0.9600 ?
C4 H4B 0.9600 ?
C4 H4C 0.9600 ?
C5 C6 1.506(4) ?
C5 H5A 0.9700 ?
C5 H5B 0.9700 ?
C6 H6A 0.9700 ?
C6 H6B 0.9700 ?
C7 C8 1.515(4) ?
C7 H7A 0.9700 ?
C7 H7B 0.9700 ?
C8 C9 1.519(4) ?
C8 H8 0.9800 ?
C9 C10 1.507(4) ?
C9 H9A 0.9700 ?
C9 H9B 0.9700 ?
C10 H10A 0.9600 ?
C10 H10B 0.9600 ?
C10 H10C 0.9600 ?

loop_
_geom_hbond_atom_site_label_D
_geom_hbond_atom_site_label_H
_geom_hbond_atom_site_label_A
_geom_hbond_site_symmetry_A
_geom_hbond_distance_DH
_geom_hbond_distance_HA
_geom_hbond_distance_DA
_geom_hbond_angle_DHA
O1 H1 N2 2_656 0.93(5) 1.95(5) 2.877(3) 174(3)
O2 H2B N1 2_546 0.96(4) 1.82(4) 2.767(3) 174(3)
N1 H1C O2 1_655 0.85(3) 2.23(3) 3.014(3) 153(3)

loop_
_geom_torsion_atom_site_label_1
_geom_torsion_atom_site_label_2
_geom_torsion_atom_site_label_3
_geom_torsion_atom_site_label_4
_geom_torsion
_geom_torsion_publ_flag
C5 N1 C2 C1 175.7(2) ?
C5 N1 C2 C3 -57.8(3) ?
O1 C1 C2 N1 61.4(3) yes
O1 C1 C2 C3 -66.7(3) ?
N1 C2 C3 C4 162.1(3) yes
C1 C2 C3 C4 -73.4(3) ?
C2 N1 C5 C6 -169.3(2) ?
C8 N2 C6 C5 -167.6(2) ?
N1 C5 C6 N2 -173.0(2) yes
C6 N2 C8 C7 170.5(2) ?
C6 N2 C8 C9 -68.0(3) ?
O2 C7 C8 N2 -57.3(3) ?
O2 C7 C8 C9 -179.7(2) ?
N2 C8 C9 C10 167.9(3) ?
C7 C8 C9 C10 -72.2(4) ?

loop_
_cod_related_entry_id
_cod_related_entry_database
_cod_related_entry_code
1 ChemSpider 412943
